data_7200067
loop_
_publ_author_name
'Kendrick, John'
'Gourlay, Matthew D.'
'Neumann, Marcus A.'
'Leusen, Frank J. J.'

_publ_section_title
;
 Predicting spontaneous racemate resolution using recent developments in
 crystal structure prediction
;
_journal_issue 11
_journal_name_full CrystEngComm
_journal_page_first 2391
_journal_page_last 2399
_journal_paper_doi 10.1039/b909038j
_journal_volume 11
_journal_year 2009
_space_group_IT_number 19
_symmetry_cell_setting orthorhombic
_symmetry_Int_Tables_number 19
_symmetry_space_group_name_Hall 'P 2ac 2ab'
_symmetry_space_group_name_H-M 'P 21 21 21'
_cell_angle_alpha 90.000000
_cell_angle_beta 90.000000
_cell_angle_gamma 90.000000
_cell_length_a 16.542638
_cell_length_b 7.020213
_cell_length_c 4.537077
_cell_volume 526.904
_cod_data_source_file 4HMO_enantiopure.cif
_cod_data_source_block 4HMO_E_25
_cod_original_sg_symbol_H-M 'P 2_1 2_1 2_1'
_cod_struct_determination_method theoretical
_cod_database_code 7200067

loop_
_symmetry_equiv_pos_site_id
_symmetry_equiv_pos_as_xyz
1 x,y,z
2 -x+1/2,-y,z+1/2
3 -x,y+1/2,-z+1/2
4 x+1/2,-y+1/2,-z

loop_
_atom_site_label
_atom_site_type_symbol
_atom_site_fract_x
_atom_site_fract_y
_atom_site_fract_z
C46 C 1.367981 0.290981 0.287334
C47 C 1.454563 0.230365 0.198758
O48 O 1.444592 0.075118 -0.013713
C49 C 1.364726 0.033558 -0.038002
N50 N 1.319900 0.150310 0.127428
O51 O 1.341562 -0.098143 -0.202982
C52 C 1.347143 0.495252 0.203767
O53 O 1.366197 0.524963 -0.098975
H54 H 1.358499 0.277820 0.525484
H55 H 1.362048 0.662800 -0.140806
H56 H 1.489527 0.176039 0.385631
H57 H 1.259410 0.126368 0.170264
H58 H 1.282429 0.520495 0.248433
H59 H 1.487417 0.343941 0.085561
H60 H 1.382188 0.590543 0.347978
